data_1512163
loop_
_publ_author_name
'Yin, Xia'
'Feng, Tao'
'Li, Zheng-Hui'
'Dong, Ze-Jun'
'Li, Yan'
'Liu, Ji Kai'

_publ_section_title
;
 Highly Oxygenated Meroterpenoids from Fruiting Bodies of the Mushroom
 Tricholoma terreum.
;
_journal_issue 7
_journal_name_full 'Journal of natural products'
_journal_page_first 1365
_journal_page_last 1368
_journal_paper_doi 10.1021/np400359y
_journal_volume 76
_journal_year 2013
_chemical_absolute_configuration ad
_chemical_formula_moiety 'C17 H20 O5'
_chemical_formula_sum 'C17 H20 O5'
_chemical_formula_weight 304.33
_chemical_name_systematic
; 
 ? 
;
_space_group_IT_number 19
_symmetry_cell_setting orthorhombic
_symmetry_space_group_name_Hall 'P 2ac 2ab'
_symmetry_space_group_name_H-M 'P 21 21 21'
_atom_sites_solution_hydrogens geom
_atom_sites_solution_primary direct
_atom_sites_solution_secondary difmap
_audit_creation_method SHELXL-97
_cell_angle_alpha 90.00
_cell_angle_beta 90.00
_cell_angle_gamma 90.00
_cell_formula_units_Z 8
_cell_length_a 12.9578(3)
_cell_length_b 13.5937(3)
_cell_length_c 17.1115(4)
_cell_measurement_reflns_used 9097
_cell_measurement_temperature 100(2)
_cell_measurement_theta_max 69.13
_cell_measurement_theta_min 4.15
_cell_volume 3014.10(12)
_computing_cell_refinement 'Bruker SAINT'
_computing_data_collection 'Bruker APEX2'
_computing_data_reduction 'Bruker SAINT'
_computing_molecular_graphics 'Bruker SHELXTL'
_computing_publication_material 'Bruker SHELXTL'
_computing_structure_refinement 'SHELXL-97 (Sheldrick, 2008)'
_computing_structure_solution 'SHELXS-97 (Sheldrick, 2008)'
_diffrn_ambient_temperature 100(2)
_diffrn_measured_fraction_theta_full 0.937
_diffrn_measured_fraction_theta_max 0.937
_diffrn_measurement_device_type 'Bruker APEX-II CCD'
_diffrn_measurement_method '\f and \w scans'
_diffrn_radiation_monochromator graphite
_diffrn_radiation_source 'fine-focus sealed tube'
_diffrn_radiation_type CuK\a
_diffrn_radiation_wavelength 1.54178
_diffrn_reflns_av_R_equivalents 0.0515
_diffrn_reflns_av_sigmaI/netI 0.0641
_diffrn_reflns_limit_h_max 13
_diffrn_reflns_limit_h_min -15
_diffrn_reflns_limit_k_max 15
_diffrn_reflns_limit_k_min -16
_diffrn_reflns_limit_l_max 13
_diffrn_reflns_limit_l_min -19
_diffrn_reflns_number 12088
_diffrn_reflns_theta_full 69.20
_diffrn_reflns_theta_max 69.20
_diffrn_reflns_theta_min 4.15
_exptl_absorpt_coefficient_mu 0.813
_exptl_absorpt_correction_T_max 0.9305
_exptl_absorpt_correction_T_min 0.5771
_exptl_absorpt_correction_type multi-scan
_exptl_absorpt_process_details sadabs
_exptl_crystal_colour yellow
_exptl_crystal_density_diffrn 1.341
_exptl_crystal_density_method 'not measured'
_exptl_crystal_description prism
_exptl_crystal_F_000 1296
_exptl_crystal_size_max 0.76
_exptl_crystal_size_mid 0.14
_exptl_crystal_size_min 0.09
_refine_diff_density_max 0.607
_refine_diff_density_min -0.632
_refine_diff_density_rms 0.127
_refine_ls_abs_structure_details 'Flack H D (1983), Acta Cryst. A39, 876-881'
_refine_ls_abs_structure_Flack 0.0(3)
_refine_ls_extinction_method none
_refine_ls_goodness_of_fit_ref 1.267
_refine_ls_hydrogen_treatment constr
_refine_ls_matrix_type full
_refine_ls_number_parameters 407
_refine_ls_number_reflns 5005
_refine_ls_number_restraints 0
_refine_ls_restrained_S_all 1.267
_refine_ls_R_factor_all 0.0915
_refine_ls_R_factor_gt 0.0891
_refine_ls_shift/su_max 0.000
_refine_ls_shift/su_mean 0.000
_refine_ls_structure_factor_coef Fsqd
_refine_ls_weighting_details 'calc w=1/[\s^2^(Fo^2^)+(0.2000P)^2^+0.0000P] where P=(Fo^2^+2Fc^2^)/3'
_refine_ls_weighting_scheme calc
_refine_ls_wR_factor_gt 0.2688
_refine_ls_wR_factor_ref 0.2730
_reflns_number_gt 4711
_reflns_number_total 5005
_reflns_threshold_expression >2sigma(I)
_cod_data_source_file np400359y_si_003.cif
_cod_data_source_block cu_lyef17_0m
_cod_depositor_comments
;
The following automatic conversions were performed:

'_symmetry_cell_setting' value 'Orthorhombic' changed to
'orthorhombic' according to
/home/saulius/struct/CIF-dictionaries/cif_core.dic dictionary named
'cif_core.dic' version 2.4.2 from 2011-04-26.

Automatic conversion script
Id: cif_fix_values 1891 2012-01-12 08:04:46Z andrius 
;
_cod_database_code 1512163

loop_
_symmetry_equiv_pos_as_xyz
'x, y, z'
'x+1/2, -y+1/2, -z'
'-x, y+1/2, -z+1/2'
'-x+1/2, -y, z+1/2'

loop_
_atom_site_label
_atom_site_type_symbol
_atom_site_fract_x
_atom_site_fract_y
_atom_site_fract_z
_atom_site_U_iso_or_equiv
_atom_site_adp_type
_atom_site_occupancy
_atom_site_symmetry_multiplicity
_atom_site_calc_flag
_atom_site_refinement_flags
O3 O -0.1166(2) 0.47426(19) 0.77783(18) 0.0264(7) Uani 1 1 d .
O4 O 0.0103(2) 0.6211(2) 0.74719(19) 0.0285(7) Uani 1 1 d .
H4 H -0.0520 0.6208 0.7607 0.043 Uiso 1 1 calc R
O10 O 0.4908(3) 0.4364(2) 0.78878(19) 0.0301(7) Uani 1 1 d .
O12 O 0.3403(2) 0.3126(2) 0.7410(2) 0.0305(7) Uani 1 1 d .
O3' O 0.0028(2) 0.1493(2) 0.50656(19) 0.0285(7) Uani 1 1 d .
O1' O 0.2667(2) 0.3819(2) 0.56445(19) 0.0284(7) Uani 1 1 d .
H1' H 0.2790 0.4423 0.5600 0.043 Uiso 1 1 calc R
O12' O 0.2282(3) 0.5617(2) 0.5367(2) 0.0321(7) Uani 1 1 d .
O10' O 0.1055(2) 0.7162(2) 0.57184(18) 0.0285(7) Uani 1 1 d .
O4' O -0.1195(2) 0.2906(2) 0.45553(19) 0.0294(7) Uani 1 1 d .
H4' H -0.1262 0.2291 0.4565 0.044 Uiso 1 1 calc R
C9 C 0.5087(3) 0.6160(3) 0.7581(3) 0.0282(9) Uani 1 1 d .
H9A H 0.5727 0.6281 0.7279 0.034 Uiso 1 1 calc R
H9B H 0.5272 0.6155 0.8142 0.034 Uiso 1 1 calc R
C8 C 0.4319(4) 0.7010(3) 0.7427(3) 0.0297(10) Uani 1 1 d .
H8A H 0.4700 0.7641 0.7413 0.036 Uiso 1 1 calc R
H8B H 0.3992 0.6914 0.6910 0.036 Uiso 1 1 calc R
C7 C 0.3499(4) 0.7066(3) 0.8038(3) 0.0276(9) Uani 1 1 d .
H7 H 0.3656 0.7446 0.8488 0.033 Uiso 1 1 calc R
C6 C 0.2569(3) 0.6643(3) 0.8023(3) 0.0251(9) Uani 1 1 d .
C5 C 0.2197(3) 0.6069(3) 0.7305(3) 0.0245(8) Uani 1 1 d .
H5A H 0.1777 0.6514 0.6976 0.029 Uiso 1 1 calc R
H5B H 0.2807 0.5868 0.6995 0.029 Uiso 1 1 calc R
C14 C 0.1562(4) 0.5158(3) 0.7490(2) 0.0244(9) Uani 1 1 d .
C4 C 0.0502(4) 0.5288(3) 0.7548(2) 0.0255(9) Uani 1 1 d .
C3 C -0.0155(4) 0.4473(3) 0.7692(3) 0.0262(9) Uani 1 1 d .
C17 C -0.1893(4) 0.3978(3) 0.7966(3) 0.0346(10) Uani 1 1 d .
H17A H -0.1938 0.3514 0.7529 0.052 Uiso 1 1 calc R
H17B H -0.2574 0.4270 0.8061 0.052 Uiso 1 1 calc R
H17C H -0.1663 0.3629 0.8436 0.052 Uiso 1 1 calc R
C15 C 0.1833(4) 0.6735(3) 0.8690(3) 0.0288(9) Uani 1 1 d .
H15A H 0.1697 0.6083 0.8911 0.043 Uiso 1 1 calc R
H15B H 0.1185 0.7024 0.8504 0.043 Uiso 1 1 calc R
H15C H 0.2133 0.7160 0.9092 0.043 Uiso 1 1 calc R
C10 C 0.4654(4) 0.5152(3) 0.7357(3) 0.0267(9) Uani 1 1 d .
C11 C 0.3856(3) 0.4708(3) 0.7849(3) 0.0269(9) Uani 1 1 d .
H11 H 0.3622 0.5116 0.8301 0.032 Uiso 1 1 calc R
C12 C 0.3088(3) 0.3957(3) 0.7557(2) 0.0224(9) Uani 1 1 d .
C13 C 0.1982(3) 0.4190(3) 0.7539(2) 0.0245(9) Uani 1 1 d .
C1 C 0.1283(4) 0.3389(3) 0.7602(3) 0.0279(9) Uani 1 1 d .
C2 C 0.0226(4) 0.3529(3) 0.7709(3) 0.0274(9) Uani 1 1 d .
H2 H -0.0221 0.2985 0.7792 0.033 Uiso 1 1 calc R
O1 O 0.1617(3) 0.2442(2) 0.7601(2) 0.0331(8) Uani 1 1 d .
H1 H 0.2240 0.2424 0.7468 0.050 Uiso 1 1 calc R
C16 C 0.4756(4) 0.4883(3) 0.6503(3) 0.0314(10) Uani 1 1 d .
H16A H 0.5489 0.4850 0.6363 0.047 Uiso 1 1 calc R
H16B H 0.4414 0.5383 0.6183 0.047 Uiso 1 1 calc R
H16C H 0.4433 0.4242 0.6411 0.047 Uiso 1 1 calc R
C17' C 0.0596(4) 0.0708(3) 0.5426(3) 0.0347(11) Uani 1 1 d .
H17D H 0.1253 0.0618 0.5153 0.052 Uiso 1 1 calc R
H17E H 0.0193 0.0099 0.5398 0.052 Uiso 1 1 calc R
H17F H 0.0728 0.0871 0.5975 0.052 Uiso 1 1 calc R
C3' C 0.0411(4) 0.2415(3) 0.5144(3) 0.0263(9) Uani 1 1 d .
C4' C -0.0273(3) 0.3157(3) 0.4879(3) 0.0272(9) Uani 1 1 d .
C14' C -0.0016(3) 0.4138(3) 0.4946(2) 0.0236(9) Uani 1 1 d .
C13' C 0.0985(4) 0.4401(3) 0.5229(3) 0.0261(9) Uani 1 1 d .
C12' C 0.1350(3) 0.5415(3) 0.5357(3) 0.0261(9) Uani 1 1 d .
C11' C 0.0603(4) 0.6226(3) 0.5570(2) 0.0265(9) Uani 1 1 d .
H11' H 0.0033 0.6031 0.5932 0.032 Uiso 1 1 calc R
C10' C 0.0382(3) 0.7086(3) 0.5058(3) 0.0266(9) Uani 1 1 d .
C16' C 0.0908(4) 0.7183(3) 0.4278(3) 0.0326(10) Uani 1 1 d .
H16D H 0.1011 0.7881 0.4157 0.049 Uiso 1 1 calc R
H16E H 0.0477 0.6882 0.3872 0.049 Uiso 1 1 calc R
H16F H 0.1578 0.6849 0.4295 0.049 Uiso 1 1 calc R
C2' C 0.1367(4) 0.2650(3) 0.5418(3) 0.0283(9) Uani 1 1 d .
H2' H 0.1820 0.2148 0.5596 0.034 Uiso 1 1 calc R
C1' C 0.1677(4) 0.3638(3) 0.5435(3) 0.0265(9) Uani 1 1 d .
C5' C -0.0803(3) 0.4884(3) 0.4658(2) 0.0242(9) Uani 1 1 d .
H5'1 H -0.0429 0.5454 0.4435 0.029 Uiso 1 1 calc R
H5'2 H -0.1207 0.4581 0.4229 0.029 Uiso 1 1 calc R
C6' C -0.1546(3) 0.5256(3) 0.5272(3) 0.0286(9) Uani 1 1 d .
C7' C -0.1877(3) 0.6179(3) 0.5294(3) 0.0299(9) Uani 1 1 d .
H7' H -0.2379 0.6333 0.5680 0.036 Uiso 1 1 calc R
C8' C -0.1538(4) 0.7005(3) 0.4769(3) 0.0319(10) Uani 1 1 d .
H8'1 H -0.2130 0.7449 0.4670 0.038 Uiso 1 1 calc R
H8'2 H -0.1310 0.6732 0.4261 0.038 Uiso 1 1 calc R
C9' C -0.0656(4) 0.7591(3) 0.5134(3) 0.0296(10) Uani 1 1 d .
H9'1 H -0.0619 0.8245 0.4880 0.035 Uiso 1 1 calc R
H9'2 H -0.0807 0.7697 0.5695 0.035 Uiso 1 1 calc R
C15' C -0.1920(4) 0.4516(3) 0.5866(3) 0.0333(10) Uani 1 1 d .
H15D H -0.1333 0.4271 0.6169 0.050 Uiso 1 1 calc R
H15E H -0.2255 0.3966 0.5597 0.050 Uiso 1 1 calc R
H15F H -0.2416 0.4832 0.6218 0.050 Uiso 1 1 calc R

loop_
_atom_site_aniso_label
_atom_site_aniso_U_11
_atom_site_aniso_U_22
_atom_site_aniso_U_33
_atom_site_aniso_U_23
_atom_site_aniso_U_13
_atom_site_aniso_U_12
O3 0.0422(16) 0.0136(13) 0.0234(16) -0.0008(11) 0.0038(13) -0.0004(11)
O4 0.0435(15) 0.0136(14) 0.0284(18) 0.0028(12) 0.0024(13) 0.0027(11)
O10 0.0451(16) 0.0190(14) 0.0263(18) 0.0000(12) -0.0042(13) 0.0026(12)
O12 0.0462(16) 0.0160(15) 0.0292(18) -0.0010(12) -0.0012(14) 0.0009(11)
O3' 0.0474(16) 0.0146(13) 0.0235(17) -0.0003(11) 0.0019(13) -0.0006(11)
O1' 0.0397(15) 0.0216(15) 0.0241(17) -0.0005(12) -0.0079(12) 0.0013(12)
O12' 0.0432(17) 0.0243(15) 0.0290(18) -0.0007(13) -0.0042(14) 0.0003(12)
O10' 0.0503(17) 0.0141(13) 0.0211(16) -0.0039(11) -0.0039(13) 0.0009(11)
O4' 0.0471(17) 0.0151(13) 0.0260(17) -0.0017(12) -0.0026(14) -0.0036(11)
C9 0.043(2) 0.020(2) 0.022(2) 0.0020(17) -0.0026(17) -0.0026(17)
C8 0.055(3) 0.0130(19) 0.021(2) -0.0011(16) -0.0088(19) -0.0032(16)
C7 0.049(2) 0.0148(18) 0.019(2) -0.0007(16) -0.0088(18) 0.0004(15)
C6 0.047(2) 0.0103(17) 0.018(2) 0.0017(15) -0.0094(17) 0.0022(15)
C5 0.045(2) 0.0138(18) 0.015(2) 0.0018(16) 0.0003(17) -0.0005(15)
C14 0.048(2) 0.017(2) 0.009(2) 0.0030(15) 0.0025(16) 0.0018(16)
C4 0.052(2) 0.0144(19) 0.010(2) 0.0011(14) 0.0014(16) 0.0001(17)
C3 0.044(2) 0.023(2) 0.012(2) -0.0013(16) 0.0020(17) -0.0014(16)
C17 0.047(2) 0.0196(19) 0.037(3) 0.0033(19) 0.008(2) -0.0038(17)
C15 0.049(2) 0.021(2) 0.017(2) -0.0038(17) -0.0047(18) -0.0022(17)
C10 0.049(2) 0.016(2) 0.015(2) 0.0009(16) 0.0005(17) 0.0057(16)
C11 0.043(2) 0.0194(19) 0.018(2) -0.0017(16) -0.0058(17) 0.0051(17)
C12 0.041(2) 0.018(2) 0.008(2) 0.0007(15) 0.0032(14) 0.0000(15)
C13 0.044(2) 0.021(2) 0.008(2) 0.0012(15) 0.0024(15) 0.0006(16)
C1 0.052(2) 0.0170(19) 0.014(2) -0.0005(15) -0.0026(18) -0.0070(17)
C2 0.047(2) 0.0151(19) 0.020(2) 0.0008(15) 0.0011(18) -0.0021(15)
O1 0.0458(16) 0.0113(15) 0.042(2) 0.0008(13) 0.0033(16) -0.0019(11)
C16 0.044(2) 0.031(2) 0.019(2) -0.0020(18) 0.0005(17) -0.0057(18)
C17' 0.061(3) 0.015(2) 0.028(3) 0.0034(17) 0.001(2) -0.0039(17)
C3' 0.051(2) 0.0139(19) 0.014(2) -0.0035(15) 0.0013(17) 0.0015(16)
C4' 0.044(2) 0.026(2) 0.012(2) -0.0002(16) -0.0028(17) 0.0051(17)
C14' 0.039(2) 0.019(2) 0.012(2) 0.0006(15) 0.0025(15) 0.0016(15)
C13' 0.046(2) 0.0192(19) 0.013(2) -0.0009(15) 0.0017(17) 0.0019(16)
C12' 0.044(2) 0.023(2) 0.012(2) -0.0006(16) -0.0028(16) 0.0012(17)
C11' 0.048(2) 0.0167(19) 0.015(2) -0.0038(16) -0.0039(17) 0.0018(17)
C10' 0.040(2) 0.0176(19) 0.022(2) -0.0007(17) -0.0042(18) -0.0014(15)
C16' 0.052(3) 0.025(2) 0.021(2) 0.0016(17) -0.0071(19) -0.0032(18)
C2' 0.052(3) 0.0171(19) 0.016(2) 0.0001(16) 0.0001(18) 0.0035(17)
C1' 0.047(2) 0.021(2) 0.012(2) -0.0004(16) -0.0028(17) 0.0035(17)
C5' 0.042(2) 0.0142(17) 0.016(2) 0.0049(15) -0.0093(17) -0.0032(15)
C6' 0.042(2) 0.027(2) 0.016(2) -0.0023(18) -0.0052(17) -0.0037(17)
C7' 0.041(2) 0.026(2) 0.023(2) -0.0026(17) -0.0033(18) 0.0015(17)
C8' 0.048(2) 0.020(2) 0.028(3) -0.0024(18) -0.0072(19) 0.0051(17)
C9' 0.047(2) 0.0116(18) 0.030(3) -0.0037(16) -0.0085(19) 0.0060(16)
C15' 0.050(3) 0.027(2) 0.023(2) -0.0005(18) 0.0005(19) 0.0010(18)

loop_
_atom_type_symbol
_atom_type_description
_atom_type_scat_dispersion_real
_atom_type_scat_dispersion_imag
_atom_type_scat_source
C C 0.0181 0.0091 'International Tables Vol C Tables 4.2.6.8 and 6.1.1.4'
H H 0.0000 0.0000 'International Tables Vol C Tables 4.2.6.8 and 6.1.1.4'
O O 0.0492 0.0322 'International Tables Vol C Tables 4.2.6.8 and 6.1.1.4'

loop_
_geom_angle_atom_site_label_1
_geom_angle_atom_site_label_2
_geom_angle_atom_site_label_3
_geom_angle
C3 O3 C17 117.2(3)
C4 O4 H4 109.5
C11 O10 C10 61.0(3)
C3' O3' C17' 117.2(3)
C1' O1' H1' 109.5
C11' O10' C10' 62.9(3)
C4' O4' H4' 109.5
C10 C9 C8 113.0(4)
C10 C9 H9A 109.0
C8 C9 H9A 109.0
C10 C9 H9B 109.0
C8 C9 H9B 109.0
H9A C9 H9B 107.8
C7 C8 C9 112.1(3)
C7 C8 H8A 109.2
C9 C8 H8A 109.2
C7 C8 H8B 109.2
C9 C8 H8B 109.2
H8A C8 H8B 107.9
C6 C7 C8 127.4(4)
C6 C7 H7 116.3
C8 C7 H7 116.3
C7 C6 C15 121.7(4)
C7 C6 C5 121.2(4)
C15 C6 C5 117.0(4)
C14 C5 C6 114.8(3)
C14 C5 H5A 108.6
C6 C5 H5A 108.6
C14 C5 H5B 108.6
C6 C5 H5B 108.6
H5A C5 H5B 107.6
C4 C14 C13 119.4(4)
C4 C14 C5 116.5(4)
C13 C14 C5 123.9(4)
O4 C4 C14 119.0(4)
O4 C4 C3 120.5(4)
C14 C4 C3 120.4(4)
O3 C3 C2 126.3(4)
O3 C3 C4 112.6(4)
C2 C3 C4 121.1(4)
O3 C17 H17A 109.5
O3 C17 H17B 109.5
H17A C17 H17B 109.5
O3 C17 H17C 109.5
H17A C17 H17C 109.5
H17B C17 H17C 109.5
C6 C15 H15A 109.5
C6 C15 H15B 109.5
H15A C15 H15B 109.5
C6 C15 H15C 109.5
H15A C15 H15C 109.5
H15B C15 H15C 109.5
O10 C10 C11 59.5(3)
O10 C10 C16 114.2(4)
C11 C10 C16 121.2(4)
O10 C10 C9 115.1(4)
C11 C10 C9 119.0(4)
C16 C10 C9 115.2(4)
O10 C11 C10 59.5(3)
O10 C11 C12 114.8(3)
C10 C11 C12 123.6(4)
O10 C11 H11 115.5
C10 C11 H11 115.5
C12 C11 H11 115.5
O12 C12 C13 121.3(4)
O12 C12 C11 118.0(4)
C13 C12 C11 120.3(3)
C1 C13 C14 117.9(4)
C1 C13 C12 117.1(4)
C14 C13 C12 124.9(4)
O1 C1 C2 116.2(4)
O1 C1 C13 121.6(4)
C2 C1 C13 122.1(4)
C3 C2 C1 118.5(4)
C3 C2 H2 120.7
C1 C2 H2 120.7
C1 O1 H1 109.5
C10 C16 H16A 109.5
C10 C16 H16B 109.5
H16A C16 H16B 109.5
C10 C16 H16C 109.5
H16A C16 H16C 109.5
H16B C16 H16C 109.5
O3' C17' H17D 109.5
O3' C17' H17E 109.5
H17D C17' H17E 109.5
O3' C17' H17F 109.5
H17D C17' H17F 109.5
H17E C17' H17F 109.5
O3' C3' C2' 125.7(4)
O3' C3' C4' 113.4(4)
C2' C3' C4' 120.8(4)
O4' C4' C14' 119.2(4)
O4' C4' C3' 120.1(4)
C14' C4' C3' 120.7(4)
C4' C14' C13' 119.3(4)
C4' C14' C5' 117.1(4)
C13' C14' C5' 123.5(3)
C1' C13' C14' 118.4(4)
C1' C13' C12' 116.4(4)
C14' C13' C12' 125.2(4)
O12' C12' C13' 121.5(4)
O12' C12' C11' 117.3(4)
C13' C12' C11' 120.8(4)
O10' C11' C10' 58.8(2)
O10' C11' C12' 115.6(4)
C10' C11' C12' 123.6(4)
O10' C11' H11' 115.5
C10' C11' H11' 115.5
C12' C11' H11' 115.5
O10' C10' C11' 58.3(3)
O10' C10' C16' 114.8(3)
C11' C10' C16' 120.3(4)
O10' C10' C9' 116.0(4)
C11' C10' C9' 118.4(4)
C16' C10' C9' 116.0(4)
C10' C16' H16D 109.5
C10' C16' H16E 109.5
H16D C16' H16E 109.5
C10' C16' H16F 109.5
H16D C16' H16F 109.5
H16E C16' H16F 109.5
C3' C2' C1' 119.5(4)
C3' C2' H2' 120.3
C1' C2' H2' 120.3
O1' C1' C2' 116.8(4)
O1' C1' C13' 122.2(4)
C2' C1' C13' 121.0(4)
C6' C5' C14' 115.1(3)
C6' C5' H5'1 108.5
C14' C5' H5'1 108.5
C6' C5' H5'2 108.5
C14' C5' H5'2 108.5
H5'1 C5' H5'2 107.5
C7' C6' C15' 120.4(4)
C7' C6' C5' 122.8(4)
C15' C6' C5' 116.8(4)
C6' C7' C8' 126.5(4)
C6' C7' H7' 116.8
C8' C7' H7' 116.8
C7' C8' C9' 111.3(4)
C7' C8' H8'1 109.4
C9' C8' H8'1 109.4
C7' C8' H8'2 109.4
C9' C8' H8'2 109.4
H8'1 C8' H8'2 108.0
C10' C9' C8' 113.1(3)
C10' C9' H9'1 109.0
C8' C9' H9'1 109.0
C10' C9' H9'2 109.0
C8' C9' H9'2 109.0
H9'1 C9' H9'2 107.8
C6' C15' H15D 109.5
C6' C15' H15E 109.5
H15D C15' H15E 109.5
C6' C15' H15F 109.5
H15D C15' H15F 109.5
H15E C15' H15F 109.5

loop_
_geom_bond_atom_site_label_1
_geom_bond_atom_site_label_2
_geom_bond_distance
O3 C3 1.369(5)
O3 C17 1.439(5)
O4 C4 1.363(5)
O4 H4 0.8400
O10 C11 1.442(5)
O10 C10 1.442(5)
O12 C12 1.227(5)
O3' C3' 1.356(5)
O3' C17' 1.436(5)
O1' C1' 1.355(6)
O1' H1' 0.8400
O12' C12' 1.238(6)
O10' C11' 1.424(5)
O10' C10' 1.431(5)
O4' C4' 1.360(6)
O4' H4' 0.8400
C9 C10 1.530(6)
C9 C8 1.548(6)
C9 H9A 0.9900
C9 H9B 0.9900
C8 C7 1.492(7)
C8 H8A 0.9900
C8 H8B 0.9900
C7 C6 1.335(6)
C7 H7 0.9500
C6 C15 1.492(6)
C6 C5 1.533(6)
C5 C14 1.521(6)
C5 H5A 0.9900
C5 H5B 0.9900
C14 C4 1.388(7)
C14 C13 1.426(6)
C4 C3 1.419(6)
C3 C2 1.374(6)
C17 H17A 0.9800
C17 H17B 0.9800
C17 H17C 0.9800
C15 H15A 0.9800
C15 H15B 0.9800
C15 H15C 0.9800
C10 C11 1.463(6)
C10 C16 1.511(6)
C11 C12 1.511(6)
C11 H11 1.0000
C12 C13 1.468(6)
C13 C1 1.420(6)
C1 O1 1.359(5)
C1 C2 1.395(7)
C2 H2 0.9500
O1 H1 0.8400
C16 H16A 0.9800
C16 H16B 0.9800
C16 H16C 0.9800
C17' H17D 0.9800
C17' H17E 0.9800
C17' H17F 0.9800
C3' C2' 1.362(7)
C3' C4' 1.417(6)
C4' C14' 1.379(6)
C14' C13' 1.429(6)
C14' C5' 1.521(5)
C13' C1' 1.417(6)
C13' C12' 1.474(6)
C12' C11' 1.511(6)
C11' C10' 1.489(6)
C11' H11' 1.0000
C10' C16' 1.504(6)
C10' C9' 1.516(6)
C16' H16D 0.9800
C16' H16E 0.9800
C16' H16F 0.9800
C2' C1' 1.402(6)
C2' H2' 0.9500
C5' C6' 1.512(6)
C5' H5'1 0.9900
C5' H5'2 0.9900
C6' C7' 1.327(6)
C6' C15' 1.509(6)
C7' C8' 1.504(7)
C7' H7' 0.9500
C8' C9' 1.527(6)
C8' H8'1 0.9900
C8' H8'2 0.9900
C9' H9'1 0.9900
C9' H9'2 0.9900
C15' H15D 0.9800
C15' H15E 0.9800
C15' H15F 0.9800

loop_
_geom_hbond_atom_site_label_D
_geom_hbond_atom_site_label_H
_geom_hbond_atom_site_label_A
_geom_hbond_distance_DH
_geom_hbond_distance_HA
_geom_hbond_distance_DA
_geom_hbond_angle_DHA
_geom_hbond_site_symmetry_A
O1 H1 O12 0.84 1.79 2.516(5) 144.2 .
O4' H4' O3' 0.84 2.17 2.638(4) 115.1 .
O4' H4' O1' 0.84 2.08 2.791(4) 142.0 2_456
O1' H1' O12' 0.84 1.80 2.539(4) 146.5 .
O4 H4 O1 0.84 2.23 2.790(4) 124.5 3_556
O4 H4 O3 0.84 2.18 2.639(4) 114.3 .

loop_
_geom_torsion_atom_site_label_1
_geom_torsion_atom_site_label_2
_geom_torsion_atom_site_label_3
_geom_torsion_atom_site_label_4
_geom_torsion
C10 C9 C8 C7 77.3(5)
C9 C8 C7 C6 -92.6(5)
C8 C7 C6 C15 178.1(4)
C8 C7 C6 C5 -4.1(6)
C7 C6 C5 C14 142.8(4)
C15 C6 C5 C14 -39.3(5)
C6 C5 C14 C4 90.1(5)
C6 C5 C14 C13 -95.3(5)
C13 C14 C4 O4 -177.6(4)
C5 C14 C4 O4 -2.8(6)
C13 C14 C4 C3 3.0(6)
C5 C14 C4 C3 177.9(4)
C17 O3 C3 C2 5.3(6)
C17 O3 C3 C4 -176.9(4)
O4 C4 C3 O3 -3.1(6)
C14 C4 C3 O3 176.3(4)
O4 C4 C3 C2 174.8(4)
C14 C4 C3 C2 -5.8(7)
C11 O10 C10 C16 -113.3(5)
C11 O10 C10 C9 110.2(4)
C8 C9 C10 O10 -140.4(4)
C8 C9 C10 C11 -72.8(5)
C8 C9 C10 C16 83.5(5)
C10 O10 C11 C12 115.9(4)
C16 C10 C11 O10 101.5(4)
C9 C10 C11 O10 -103.6(4)
O10 C10 C11 C12 -101.1(4)
C16 C10 C11 C12 0.4(6)
C9 C10 C11 C12 155.3(4)
O10 C11 C12 O12 2.8(6)
C10 C11 C12 O12 71.5(5)
O10 C11 C12 C13 175.9(4)
C10 C11 C12 C13 -115.5(5)
C4 C14 C13 C1 3.5(6)
C5 C14 C13 C1 -171.0(4)
C4 C14 C13 C12 -174.3(4)
C5 C14 C13 C12 11.3(6)
O12 C12 C13 C1 20.1(6)
C11 C12 C13 C1 -152.7(4)
O12 C12 C13 C14 -162.2(4)
C11 C12 C13 C14 25.0(6)
C14 C13 C1 O1 175.8(4)
C12 C13 C1 O1 -6.3(6)
C14 C13 C1 C2 -7.7(6)
C12 C13 C1 C2 170.2(4)
O3 C3 C2 C1 179.3(4)
C4 C3 C2 C1 1.7(7)
O1 C1 C2 C3 -178.2(4)
C13 C1 C2 C3 5.1(7)
C17' O3' C3' C2' 11.7(6)
C17' O3' C3' C4' -170.7(4)
O3' C3' C4' O4' -2.5(6)
C2' C3' C4' O4' 175.3(4)
O3' C3' C4' C14' 177.5(4)
C2' C3' C4' C14' -4.8(7)
O4' C4' C14' C13' -175.1(4)
C3' C4' C14' C13' 5.0(6)
O4' C4' C14' C5' 0.8(6)
C3' C4' C14' C5' -179.1(4)
C4' C14' C13' C1' -0.3(6)
C5' C14' C13' C1' -176.0(4)
C4' C14' C13' C12' -177.7(4)
C5' C14' C13' C12' 6.6(7)
C1' C13' C12' O12' 25.1(6)
C14' C13' C12' O12' -157.4(4)
C1' C13' C12' C11' -147.9(4)
C14' C13' C12' C11' 29.5(7)
C10' O10' C11' C12' 115.3(4)
O12' C12' C11' O10' 3.5(5)
C13' C12' C11' O10' 176.9(4)
O12' C12' C11' C10' 71.7(5)
C13' C12' C11' C10' -114.9(5)
C11' O10' C10' C16' -111.6(4)
C11' O10' C10' C9' 108.7(4)
C12' C11' C10' O10' -101.8(4)
O10' C11' C10' C16' 102.1(4)
C12' C11' C10' C16' 0.3(6)
O10' C11' C10' C9' -104.6(4)
C12' C11' C10' C9' 153.6(4)
O3' C3' C2' C1' 177.2(4)
C4' C3' C2' C1' -0.2(7)
C3' C2' C1' O1' -174.1(4)
C3' C2' C1' C13' 5.0(7)
C14' C13' C1' O1' 174.3(4)
C12' C13' C1' O1' -8.1(6)
C14' C13' C1' C2' -4.7(7)
C12' C13' C1' C2' 172.9(4)
C4' C14' C5' C6' 92.4(5)
C13' C14' C5' C6' -91.8(5)
C14' C5' C6' C7' 143.1(4)
C14' C5' C6' C15' -38.0(5)
C15' C6' C7' C8' 176.9(4)
C5' C6' C7' C8' -4.2(7)
C6' C7' C8' C9' -93.5(5)
O10' C10' C9' C8' -141.3(4)
C11' C10' C9' C8' -74.9(5)
C16' C10' C9' C8' 79.5(5)
C7' C8' C9' C10' 78.6(5)
